data_7204371
loop_
_publ_author_name
'Feeder, Neil'
'Fox, David J.'
'Medlock, Jonathan A.'
'Warren, Stuart'

_publ_section_title
;
 Synthesis, X-ray crystal structures and Horner--Wittig addition
 reactions of some protected \b-aminophosphine oxides
;
_journal_issue 9
_journal_name_full 'Journal of the Chemical Society, Perkin Transactions 1'
_journal_page_first 1175
_journal_paper_doi 10.1039/b201680j
_journal_year 2002
_chemical_formula_sum 'C28 H26 N O3 P'
_chemical_formula_weight 455.47
_chemical_name_systematic
; 
? 
;
_space_group_IT_number 4
_symmetry_cell_setting monoclinic
_symmetry_space_group_name_Hall 'P 2yb'
_symmetry_space_group_name_H-M 'P 1 21 1'
_atom_sites_solution_hydrogens geom
_atom_sites_solution_primary direct
_atom_sites_solution_secondary difmap
_audit_creation_method SHELXL-97
_cell_angle_alpha 90.00
_cell_angle_beta 103.56(4)
_cell_angle_gamma 90.00
_cell_formula_units_Z 4
_cell_length_a 10.759(6)
_cell_length_b 10.339(6)
_cell_length_c 22.581(7)
_cell_measurement_reflns_used 26
_cell_measurement_temperature 180(2)
_cell_measurement_theta_max 50
_cell_measurement_theta_min 30
_cell_volume 2442(2)
_computing_structure_refinement 'SHELXL-97 (Sheldrick, 1997)'
_computing_structure_solution 'SHELXS-97 (Sheldrick, 1990)'
_diffrn_ambient_temperature 180(2)
_diffrn_measured_fraction_theta_full 0.997
_diffrn_measured_fraction_theta_max 0.997
_diffrn_measurement_device_type 'Stoe II'
_diffrn_measurement_method \w/2\q
_diffrn_radiation_monochromator graphite
_diffrn_radiation_source 'fine-focus sealed tube'
_diffrn_radiation_type CuK\a
_diffrn_radiation_wavelength 1.54178
_diffrn_reflns_av_R_equivalents 0.0310
_diffrn_reflns_av_sigmaI/netI 0.0979
_diffrn_reflns_limit_h_max 11
_diffrn_reflns_limit_h_min -11
_diffrn_reflns_limit_k_max 10
_diffrn_reflns_limit_k_min -10
_diffrn_reflns_limit_l_max 23
_diffrn_reflns_limit_l_min -23
_diffrn_reflns_number 6545
_diffrn_reflns_theta_full 55.06
_diffrn_reflns_theta_max 55.06
_diffrn_reflns_theta_min 4.03
_diffrn_standards_decay_% 0.1
_diffrn_standards_interval_time 90
_diffrn_standards_number 3
_exptl_absorpt_coefficient_mu 1.228
_exptl_absorpt_correction_T_max 0.8666
_exptl_absorpt_correction_T_min 0.7095
_exptl_absorpt_correction_type psi-scan
_exptl_crystal_colour colourless
_exptl_crystal_density_diffrn 1.239
_exptl_crystal_density_method 'not measured'
_exptl_crystal_description plate
_exptl_crystal_F_000 960
_exptl_crystal_size_max 0.30
_exptl_crystal_size_mid 0.20
_exptl_crystal_size_min 0.12
_refine_diff_density_max 0.436
_refine_diff_density_min -0.399
_refine_diff_density_rms 0.059
_refine_ls_abs_structure_details 'Flack H D (1983), Acta Cryst. A39, 876-881'
_refine_ls_abs_structure_Flack 0.01(4)
_refine_ls_extinction_method none
_refine_ls_goodness_of_fit_ref 1.031
_refine_ls_hydrogen_treatment mixed
_refine_ls_matrix_type full
_refine_ls_number_parameters 538
_refine_ls_number_reflns 6122
_refine_ls_number_restraints 3
_refine_ls_restrained_S_all 1.032
_refine_ls_R_factor_all 0.1188
_refine_ls_R_factor_gt 0.0619
_refine_ls_shift/su_max 0.083
_refine_ls_shift/su_mean 0.008
_refine_ls_structure_factor_coef Fsqd
_refine_ls_weighting_details 'w=1/[\s^2^(Fo^2^)+(0.0749P)^2^+1.0660P] where P=(Fo^2^+2Fc^2^)/3'
_refine_ls_weighting_scheme calc
_refine_ls_wR_factor_gt 0.1308
_refine_ls_wR_factor_ref 0.1543
_reflns_number_gt 4012
_reflns_number_total 6122
_reflns_threshold_expression >2sigma(I)
_cod_data_source_file b201680j.txt
_cod_data_source_block sw9804
_cod_depositor_comments
;
The following automatic conversions were performed:
'_symmetry_cell_setting' value 'Monoclinic' changed to 'monoclinic'
according to '/home/saulius/struct/CIF-dictionaries/cif_core.dic'
dictionary named 'cif_core.dic' version 2.4.1 from 2010-06-29.

Automatic conversion script
Id: cif_fix_enum 1527 2010-12-29 10:47:43Z saulius 

The following automatic conversions were performed:

'_exptl_absorpt_correction_type' tag value 'Psi-Scans' was replaced
with 'psi-scan' value.

Automatic conversion script
Id: cif_fix_values 1646 2011-03-28 12:23:43Z adriana 

The following automatic conversions were performed:

'_refine_ls_weighting_scheme' value 'calc
w=1/[\s^2^(Fo^2^)+(0.0749P)^2^+1.0660P] where P=(Fo^2^+2Fc^2^)/3' was
changed to 'calc'. New tag '_refine_ls_weighting_details' was
created. The value of the new tag was set to
'w=1/[\s^2^(Fo^2^)+(0.0749P)^2^+1.0660P] where P=(Fo^2^+2Fc^2^)/3'.

Automatic conversion script
Id: cif_fix_values 3143 2015-03-26 13:38:13Z robertas 
;
_cod_original_sg_symbol_H-M P21
_cod_database_code 7204371

loop_
_symmetry_equiv_pos_as_xyz
'x, y, z'
'-x, y+1/2, -z'

loop_
_atom_site_label
_atom_site_type_symbol
_atom_site_fract_x
_atom_site_fract_y
_atom_site_fract_z
_atom_site_U_iso_or_equiv
_atom_site_adp_type
_atom_site_occupancy
_atom_site_calc_flag
_atom_site_refinement_flags
_atom_site_disorder_assembly
_atom_site_disorder_group
P1_1 P -0.10131(16) 0.8864(2) 0.40471(7) 0.0278(4) Uani 1 d . . .
O1_1 O -0.1149(4) 1.0229(4) 0.42409(19) 0.0288(11) Uani 1 d . . .
O2_1 O 0.0106(5) 0.9680(5) 0.6302(2) 0.0549(14) Uani 1 d . . .
O3_1 O -0.5570(4) 0.6228(5) 0.5321(3) 0.0597(15) Uani 1 d . . .
N1_1 N 0.0347(5) 0.7852(6) 0.5806(2) 0.0303(13) Uani 1 d . . .
H1_1 H 0.0745 0.7107 0.5813 0.036 Uiso 1 calc R . .
C1_1 C -0.0014(5) 0.8743(7) 0.3513(3) 0.0273(15) Uani 1 d . . .
C2_1 C 0.0629(6) 0.7621(6) 0.3427(3) 0.0389(18) Uani 1 d . . .
H2_1 H 0.0542 0.6871 0.3658 0.047 Uiso 1 calc R . .
C3_1 C 0.1399(7) 0.7573(8) 0.3012(3) 0.048(2) Uani 1 d . . .
H3_1 H 0.1852 0.6806 0.2965 0.058 Uiso 1 calc R . .
C4_1 C 0.1495(7) 0.8663(8) 0.2666(3) 0.0445(19) Uani 1 d . . .
H4_1 H 0.2004 0.8644 0.2375 0.053 Uiso 1 calc R . .
C5_1 C 0.0859(7) 0.9750(8) 0.2747(3) 0.0436(19) Uani 1 d . . .
H5_1 H 0.0949 1.0496 0.2515 0.052 Uiso 1 calc R . .
C6_1 C 0.0083(6) 0.9820(7) 0.3154(3) 0.0374(17) Uani 1 d . . .
H6_1 H -0.0377 1.0589 0.3189 0.045 Uiso 1 calc R . .
C7_1 C -0.2529(6) 0.8152(7) 0.3700(3) 0.0258(16) Uani 1 d . . .
C8_1 C -0.2687(7) 0.6847(7) 0.3533(3) 0.0364(19) Uani 1 d . . .
H8_1 H -0.1970 0.6283 0.3605 0.044 Uiso 1 calc R . .
C9_1 C -0.3862(7) 0.6395(8) 0.3267(3) 0.044(2) Uani 1 d . . .
H9_1 H -0.3960 0.5505 0.3162 0.053 Uiso 1 calc R . .
C10_1 C -0.4934(7) 0.7189(8) 0.3144(3) 0.046(2) Uani 1 d . . .
H10_1 H -0.5747 0.6848 0.2949 0.055 Uiso 1 calc R . .
C11_1 C -0.4804(6) 0.8481(8) 0.3307(3) 0.045(2) Uani 1 d . . .
H11_1 H -0.5529 0.9034 0.3228 0.053 Uiso 1 calc R . .
C12_1 C -0.3615(6) 0.8958(7) 0.3583(3) 0.0351(17) Uani 1 d . . .
H12_1 H -0.3525 0.9844 0.3696 0.042 Uiso 1 calc R . .
C13_1 C -0.0224(6) 0.7869(7) 0.4689(3) 0.0303(15) Uani 1 d . . .
H13A_1 H -0.0414 0.6948 0.4587 0.036 Uiso 1 calc R . .
H13B_1 H 0.0712 0.7990 0.4762 0.036 Uiso 1 calc R . .
C14_1 C -0.0658(5) 0.8208(6) 0.5277(3) 0.0276(16) Uani 1 d . . .
H14_1 H -0.0742 0.9171 0.5285 0.033 Uiso 1 calc R . .
C15_1 C -0.1953(6) 0.7657(7) 0.5288(3) 0.0294(16) Uani 1 d . . .
C16_1 C -0.3030(6) 0.8411(6) 0.5078(3) 0.0337(18) Uani 1 d . . .
H16_1 H -0.2916 0.9263 0.4942 0.040 Uiso 1 calc R . .
C17_1 C -0.4268(6) 0.7993(7) 0.5055(3) 0.0332(16) Uani 1 d . . .
H17_1 H -0.4989 0.8525 0.4898 0.040 Uiso 1 calc R . .
C18_1 C -0.4399(5) 0.6722(7) 0.5281(3) 0.0367(18) Uani 1 d . . .
C19_1 C -0.3324(6) 0.5973(7) 0.5511(3) 0.046(2) Uani 1 d . . .
H19_1 H -0.3418 0.5141 0.5674 0.055 Uiso 1 calc R . .
C20_1 C -0.2133(6) 0.6422(7) 0.5506(3) 0.0408(18) Uani 1 d . . .
H20_1 H -0.1412 0.5884 0.5655 0.049 Uiso 1 calc R . .
C21_1 C -0.6665(6) 0.6983(8) 0.5063(4) 0.067(3) Uani 1 d . . .
H21A_1 H -0.7435 0.6532 0.5111 0.100 Uiso 1 calc R . .
H21B_1 H -0.6712 0.7119 0.4628 0.100 Uiso 1 calc R . .
H21C_1 H -0.6602 0.7822 0.5270 0.100 Uiso 1 calc R . .
C22_1 C 0.0661(6) 0.8655(7) 0.6277(3) 0.0338(16) Uani 1 d . . .
C23_1 C 0.1755(6) 0.8292(6) 0.6795(3) 0.0358(18) Uani 1 d . . .
C24_1 C 0.1811(7) 0.8849(8) 0.7361(3) 0.053(2) Uani 1 d . . .
H24_1 H 0.1149 0.9407 0.7420 0.064 Uiso 1 calc R . .
C25_1 C 0.2841(9) 0.8577(9) 0.7836(3) 0.065(3) Uani 1 d . . .
H25_1 H 0.2872 0.8944 0.8225 0.079 Uiso 1 calc R . .
C26_1 C 0.3803(9) 0.7810(9) 0.7766(4) 0.069(3) Uani 1 d . . .
H26_1 H 0.4497 0.7646 0.8104 0.083 Uiso 1 calc R . .
C27_1 C 0.3796(7) 0.7256(8) 0.7206(4) 0.061(2) Uani 1 d . . .
H27_1 H 0.4486 0.6730 0.7153 0.073 Uiso 1 calc R . .
C28_1 C 0.2735(6) 0.7497(7) 0.6720(3) 0.0444(19) Uani 1 d . . .
H28_1 H 0.2695 0.7106 0.6335 0.053 Uiso 1 calc R . .
P1_2 P -0.02507(17) 0.7962(2) 0.06828(8) 0.0328(5) Uani 1 d . . .
O1_2 O -0.0133(5) 0.6544(4) 0.0580(2) 0.0423(13) Uani 1 d . . .
O2_2 O 0.1871(6) 0.7059(6) -0.0444(3) 0.085(2) Uani 1 d . . .
O3_2 O -0.3466(5) 0.9482(6) -0.2914(2) 0.0578(15) Uani 1 d . . .
N1_2 N 0.0828(5) 0.8960(6) -0.0472(2) 0.0328(14) Uani 1 d . . .
H1_2 H 0.0894 0.9808 -0.0461 0.039 Uiso 1 calc R . .
C1_2 C 0.1296(6) 0.8679(7) 0.1006(3) 0.0345(17) Uani 1 d . . .
C2_2 C 0.1435(7) 0.9982(8) 0.1153(3) 0.0429(19) Uani 1 d . . .
H2_2 H 0.0713 1.0539 0.1065 0.052 Uiso 1 calc R . .
C3_2 C 0.2630(7) 1.0465(8) 0.1429(4) 0.046(2) Uani 1 d . . .
H3_2 H 0.2723 1.1359 0.1526 0.055 Uiso 1 calc R . .
C4_2 C 0.3679(7) 0.9675(9) 0.1563(3) 0.047(2) Uani 1 d . . .
H4_2 H 0.4499 1.0013 0.1748 0.056 Uiso 1 calc R . .
C5_2 C 0.3521(8) 0.8353(8) 0.1422(4) 0.052(2) Uani 1 d . . .
H5_2 H 0.4236 0.7786 0.1517 0.062 Uiso 1 calc R . .
C6_2 C 0.2340(7) 0.7883(8) 0.1147(3) 0.044(2) Uani 1 d . . .
H6_2 H 0.2242 0.6988 0.1052 0.052 Uiso 1 calc R . .
C7_2 C -0.1158(8) 0.8364(8) 0.1222(4) 0.032(4) Uiso 0.65 d PG A 1
C8_2 C -0.1840(9) 0.9511(7) 0.1204(4) 0.038(3) Uiso 0.65 d PG A 1
H8_2 H -0.1785 1.0155 0.0911 0.046 Uiso 0.65 calc PR A 1
C9_2 C -0.2603(8) 0.9715(7) 0.1614(4) 0.058(4) Uiso 0.65 d PG A 1
H9_2 H -0.3069 1.0498 0.1602 0.070 Uiso 0.65 calc PR A 1
C10_2 C -0.2683(8) 0.8772(10) 0.2042(4) 0.052(4) Uiso 0.65 d PG A 1
H10_2 H -0.3204 0.8911 0.2323 0.063 Uiso 0.65 calc PR A 1
C11_2 C -0.2001(8) 0.7625(8) 0.2060(3) 0.054(3) Uiso 0.65 d PG A 1
H11_2 H -0.2056 0.6981 0.2353 0.065 Uiso 0.65 calc PR A 1
C12_2 C -0.1238(8) 0.7421(7) 0.1650(4) 0.048(3) Uiso 0.65 d PG A 1
H12_2 H -0.0772 0.6638 0.1662 0.058 Uiso 0.65 calc PR A 1
C7'_2 C -0.1348(13) 0.8127(15) 0.1199(6) 0.028(7) Uiso 0.35 d PG A 2
C8'_2 C -0.1701(15) 0.9343(12) 0.1366(7) 0.054(8) Uiso 0.35 d PG A 2
H8'_2 H -0.1445 1.0097 0.1185 0.064 Uiso 0.35 calc PR A 2
C9'_2 C -0.2430(14) 0.9456(10) 0.1797(7) 0.025(5) Uiso 0.35 d PG A 2
H9'_2 H -0.2671 1.0287 0.1910 0.030 Uiso 0.35 calc PR A 2
C10'_2 C -0.2804(11) 0.8353(12) 0.2061(5) 0.021(5) Uiso 0.35 d PG A 2
H10'_2 H -0.3302 0.8431 0.2356 0.025 Uiso 0.35 calc PR A 2
C11'_2 C -0.2451(13) 0.7138(11) 0.1895(6) 0.046(6) Uiso 0.35 d PG A 2
H11'_2 H -0.2707 0.6384 0.2076 0.055 Uiso 0.35 calc PR A 2
C12'_2 C -0.1722(13) 0.7025(12) 0.1464(6) 0.034(5) Uiso 0.35 d PG A 2
H12'_2 H -0.1481 0.6194 0.1350 0.041 Uiso 0.35 calc PR A 2
C13_2 C -0.1012(6) 0.8783(7) -0.0009(3) 0.0291(15) Uani 1 d . . .
H13A_2 H -0.1936 0.8573 -0.0113 0.035 Uiso 1 calc R . .
H13B_2 H -0.0924 0.9729 0.0056 0.035 Uiso 1 calc R . .
C14_2 C -0.0423(6) 0.8394(6) -0.0545(3) 0.0281(16) Uani 1 d . . .
H14_2 H -0.0304 0.7435 -0.0523 0.034 Uiso 1 calc R . .
C15_2 C -0.1260(6) 0.8699(7) -0.1180(3) 0.0292(16) Uani 1 d . . .
C16_2 C -0.0813(6) 0.8349(7) -0.1680(3) 0.0399(19) Uani 1 d . . .
H16_2 H -0.0003 0.7939 -0.1621 0.048 Uiso 1 calc R . .
C17_2 C -0.1513(7) 0.8580(8) -0.2268(3) 0.048(2) Uani 1 d . . .
H17_2 H -0.1189 0.8323 -0.2606 0.058 Uiso 1 calc R . .
C18_2 C -0.2677(7) 0.9183(7) -0.2357(3) 0.045(2) Uani 1 d . . .
C19_2 C -0.3136(7) 0.9554(8) -0.1861(3) 0.0436(19) Uani 1 d . . .
H19_2 H -0.3939 0.9977 -0.1919 0.052 Uiso 1 calc R . .
C20_2 C -0.2415(8) 0.9306(7) -0.1276(3) 0.047(2) Uani 1 d . . .
H20_2 H -0.2734 0.9566 -0.0936 0.057 Uiso 1 calc R . .
C21_2 C -0.3079(9) 0.9074(10) -0.3448(3) 0.079(3) Uani 1 d . . .
H21A_2 H -0.3718 0.9350 -0.3810 0.119 Uiso 1 calc R . .
H21B_2 H -0.3003 0.8130 -0.3447 0.119 Uiso 1 calc R . .
H21C_2 H -0.2251 0.9464 -0.3452 0.119 Uiso 1 calc R . .
C22_2 C 0.1889(7) 0.8262(7) -0.0419(3) 0.046(2) Uani 1 d D . .
C23_2 C 0.3112(6) 0.8918(9) -0.0400(5) 0.074(11) Uiso 0.55 d PGD B 1
C24_2 C 0.3350(7) 1.0058(9) -0.0067(5) 0.060(4) Uiso 0.55 d PG B 1
H24_2 H 0.2676 1.0481 0.0063 0.073 Uiso 0.55 calc PR B 1
C25_2 C 0.4575(9) 1.0581(8) 0.0076(5) 0.082(5) Uiso 0.55 d PG B 1
H25_2 H 0.4738 1.1360 0.0304 0.098 Uiso 0.55 calc PR B 1
C26_2 C 0.5561(5) 0.9963(10) -0.0114(5) 0.036(3) Uiso 0.55 d PG B 1
H26_2 H 0.6398 1.0320 -0.0016 0.043 Uiso 0.55 calc PR B 1
C27_2 C 0.5323(6) 0.8822(9) -0.0447(4) 0.064(4) Uiso 0.55 d PG B 1
H27_2 H 0.5998 0.8399 -0.0576 0.077 Uiso 0.55 calc PR B 1
C28_2 C 0.4099(8) 0.8299(8) -0.0590(4) 0.051(4) Uiso 0.55 d PG B 1
H28_2 H 0.3936 0.7520 -0.0818 0.062 Uiso 0.55 calc PR B 1
C23'_2 C 0.3067(6) 0.9044(9) -0.0336(5) 0.016(6) Uiso 0.45 d PGD B 2
C24'_2 C 0.3029(8) 1.0210(9) -0.0646(5) 0.062(5) Uiso 0.45 d PG B 2
H24'_2 H 0.2242 1.0520 -0.0889 0.074 Uiso 0.45 calc PR B 2
C25'_2 C 0.4143(11) 1.0922(9) -0.0602(6) 0.096(8) Uiso 0.45 d PG B 2
H25'_2 H 0.4117 1.1719 -0.0814 0.115 Uiso 0.45 calc PR B 2
C26'_2 C 0.5294(8) 1.0469(12) -0.0247(6) 0.067(6) Uiso 0.45 d PG B 2
H26'_2 H 0.6056 1.0955 -0.0216 0.081 Uiso 0.45 calc PR B 2
C27'_2 C 0.5332(6) 0.9303(12) 0.0064(6) 0.068(6) Uiso 0.45 d PG B 2
H27'_2 H 0.6120 0.8993 0.0306 0.081 Uiso 0.45 calc PR B 2
C28'_2 C 0.4218(9) 0.8591(8) 0.0019(5) 0.051(5) Uiso 0.45 d PG B 2
H28'_2 H 0.4244 0.7794 0.0231 0.062 Uiso 0.45 calc PR B 2

loop_
_atom_site_aniso_label
_atom_site_aniso_U_11
_atom_site_aniso_U_22
_atom_site_aniso_U_33
_atom_site_aniso_U_23
_atom_site_aniso_U_13
_atom_site_aniso_U_12
P1_1 0.0234(9) 0.0305(10) 0.0280(10) 0.0029(9) 0.0032(8) 0.0001(9)
O1_1 0.032(3) 0.022(2) 0.031(2) 0.000(2) 0.005(2) 0.003(2)
O2_1 0.061(3) 0.040(3) 0.056(3) -0.019(3) 0.000(3) 0.013(3)
O3_1 0.035(3) 0.058(3) 0.086(4) 0.018(3) 0.013(3) -0.002(3)
N1_1 0.035(3) 0.026(3) 0.029(3) -0.004(3) 0.004(3) 0.008(3)
C1_1 0.017(3) 0.034(4) 0.029(3) -0.003(3) 0.002(3) -0.011(3)
C2_1 0.043(4) 0.028(4) 0.052(5) 0.009(3) 0.023(4) 0.009(3)
C3_1 0.043(5) 0.047(5) 0.059(5) 0.005(4) 0.019(4) 0.014(4)
C4_1 0.041(4) 0.061(6) 0.035(4) 0.006(4) 0.016(3) 0.000(4)
C5_1 0.054(5) 0.050(5) 0.028(4) 0.013(4) 0.011(4) -0.013(4)
C6_1 0.045(4) 0.034(4) 0.033(4) 0.004(3) 0.008(4) 0.000(3)
C7_1 0.019(3) 0.036(4) 0.021(3) 0.002(3) 0.002(3) 0.003(3)
C8_1 0.040(5) 0.031(4) 0.039(4) -0.002(3) 0.013(4) -0.005(3)
C9_1 0.036(5) 0.039(5) 0.055(5) -0.008(4) 0.008(4) -0.012(4)
C10_1 0.029(4) 0.056(5) 0.049(5) -0.009(4) 0.001(4) -0.004(4)
C11_1 0.025(4) 0.066(6) 0.037(4) 0.003(4) -0.005(3) -0.002(4)
C12_1 0.039(4) 0.034(4) 0.033(4) 0.000(4) 0.010(3) 0.002(4)
C13_1 0.024(3) 0.033(4) 0.032(4) 0.008(3) 0.002(3) 0.004(3)
C14_1 0.032(4) 0.024(4) 0.026(4) 0.002(3) 0.004(3) 0.008(3)
C15_1 0.021(4) 0.040(4) 0.027(4) 0.007(3) 0.005(3) 0.004(3)
C16_1 0.034(4) 0.033(4) 0.034(4) 0.009(3) 0.006(3) 0.003(3)
C17_1 0.023(4) 0.044(4) 0.030(4) 0.012(4) 0.002(3) 0.019(3)
C18_1 0.010(4) 0.054(5) 0.046(4) -0.008(4) 0.005(3) -0.001(3)
C19_1 0.024(5) 0.040(4) 0.067(5) 0.007(4) -0.003(4) 0.004(3)
C20_1 0.027(4) 0.034(4) 0.059(5) -0.002(4) 0.005(3) 0.007(3)
C21_1 0.024(4) 0.044(5) 0.128(8) 0.016(5) 0.011(5) -0.002(4)
C22_1 0.036(4) 0.028(4) 0.036(4) -0.005(4) 0.005(3) 0.000(4)
C23_1 0.037(4) 0.036(4) 0.029(4) -0.003(3) -0.003(3) -0.008(3)
C24_1 0.057(5) 0.053(5) 0.047(5) -0.003(5) 0.004(4) -0.005(5)
C25_1 0.086(7) 0.068(6) 0.030(4) -0.001(4) -0.010(5) -0.003(6)
C26_1 0.075(7) 0.059(6) 0.055(6) 0.013(5) -0.022(5) -0.011(5)
C27_1 0.044(5) 0.055(5) 0.071(6) 0.006(5) -0.014(5) 0.012(4)
C28_1 0.038(4) 0.044(5) 0.045(5) -0.006(4) -0.001(4) 0.001(4)
P1_2 0.0405(11) 0.0256(10) 0.0328(10) 0.0043(9) 0.0097(8) 0.0046(9)
O1_2 0.057(3) 0.025(3) 0.047(3) 0.012(2) 0.017(2) 0.006(2)
O2_2 0.106(5) 0.045(4) 0.128(6) 0.035(4) 0.077(4) 0.045(3)
O3_2 0.070(3) 0.072(4) 0.026(3) -0.006(3) 0.002(3) 0.012(3)
N1_2 0.031(3) 0.027(3) 0.038(3) -0.004(3) 0.005(3) 0.010(3)
C1_2 0.036(4) 0.039(5) 0.026(4) 0.012(4) 0.005(3) 0.008(4)
C2_2 0.039(5) 0.043(5) 0.047(5) 0.003(4) 0.008(4) 0.012(4)
C3_2 0.033(5) 0.043(5) 0.059(5) -0.005(4) 0.004(4) 0.001(4)
C4_2 0.043(5) 0.055(6) 0.036(5) -0.001(4) -0.004(4) -0.009(5)
C5_2 0.045(5) 0.053(6) 0.058(5) 0.004(4) 0.012(4) 0.019(4)
C6_2 0.053(5) 0.041(5) 0.036(4) 0.003(4) 0.007(4) 0.019(4)
C13_2 0.030(3) 0.030(4) 0.026(3) -0.003(3) 0.003(3) 0.005(3)
C14_2 0.040(4) 0.018(4) 0.025(4) -0.005(3) 0.005(3) 0.001(3)
C15_2 0.035(4) 0.019(4) 0.032(4) -0.003(3) 0.005(3) 0.004(3)
C16_2 0.029(4) 0.055(5) 0.034(4) -0.003(3) 0.005(3) 0.000(3)
C17_2 0.043(4) 0.070(6) 0.031(4) -0.008(4) 0.010(4) 0.001(4)
C18_2 0.055(5) 0.054(6) 0.025(4) -0.003(4) 0.006(4) 0.002(4)
C19_2 0.038(4) 0.050(5) 0.041(5) 0.000(4) 0.006(4) 0.024(4)
C20_2 0.074(6) 0.038(5) 0.030(4) -0.007(3) 0.013(4) 0.016(4)
C21_2 0.111(7) 0.099(8) 0.024(4) -0.011(5) 0.006(5) 0.020(6)
C22_2 0.054(5) 0.056(6) 0.033(4) 0.009(4) 0.024(4) 0.028(4)

loop_
_atom_type_symbol
_atom_type_description
_atom_type_scat_dispersion_real
_atom_type_scat_dispersion_imag
_atom_type_scat_source
C C 0.0181 0.0091 'International Tables Vol C Tables 4.2.6.8 and 6.1.1.4'
H H 0.0000 0.0000 'International Tables Vol C Tables 4.2.6.8 and 6.1.1.4'
N N 0.0311 0.0180 'International Tables Vol C Tables 4.2.6.8 and 6.1.1.4'
O O 0.0492 0.0322 'International Tables Vol C Tables 4.2.6.8 and 6.1.1.4'
P P 0.2955 0.4335 'International Tables Vol C Tables 4.2.6.8 and 6.1.1.4'

loop_
_geom_angle_atom_site_label_1
_geom_angle_atom_site_label_2
_geom_angle_atom_site_label_3
_geom_angle
_geom_angle_site_symmetry_1
_geom_angle_site_symmetry_3
_geom_angle_publ_flag
O1_1 P1_1 C7_1 112.0(3) . . ?
O1_1 P1_1 C1_1 112.1(3) . . ?
C7_1 P1_1 C1_1 107.7(3) . . ?
O1_1 P1_1 C13_1 111.1(3) . . ?
C7_1 P1_1 C13_1 108.8(3) . . ?
C1_1 P1_1 C13_1 104.8(3) . . ?
C18_1 O3_1 C21_1 116.7(6) . . ?
C22_1 N1_1 C14_1 119.9(5) . . ?
C22_1 N1_1 H1_1 120.0 . . ?
C14_1 N1_1 H1_1 120.0 . . ?
C2_1 C1_1 C6_1 118.6(6) . . ?
C2_1 C1_1 P1_1 123.2(5) . . ?
C6_1 C1_1 P1_1 118.2(5) . . ?
C1_1 C2_1 C3_1 121.3(6) . . ?
C1_1 C2_1 H2_1 119.4 . . ?
C3_1 C2_1 H2_1 119.4 . . ?
C4_1 C3_1 C2_1 119.0(7) . . ?
C4_1 C3_1 H3_1 120.5 . . ?
C2_1 C3_1 H3_1 120.5 . . ?
C5_1 C4_1 C3_1 119.5(6) . . ?
C5_1 C4_1 H4_1 120.2 . . ?
C3_1 C4_1 H4_1 120.2 . . ?
C4_1 C5_1 C6_1 122.6(7) . . ?
C4_1 C5_1 H5_1 118.7 . . ?
C6_1 C5_1 H5_1 118.7 . . ?
C5_1 C6_1 C1_1 119.0(7) . . ?
C5_1 C6_1 H6_1 120.5 . . ?
C1_1 C6_1 H6_1 120.5 . . ?
C8_1 C7_1 C12_1 118.4(6) . . ?
C8_1 C7_1 P1_1 123.6(5) . . ?
C12_1 C7_1 P1_1 118.0(5) . . ?
C9_1 C8_1 C7_1 119.7(7) . . ?
C9_1 C8_1 H8_1 120.1 . . ?
C7_1 C8_1 H8_1 120.1 . . ?
C8_1 C9_1 C10_1 122.1(7) . . ?
C8_1 C9_1 H9_1 118.9 . . ?
C10_1 C9_1 H9_1 119.0 . . ?
C11_1 C10_1 C9_1 119.3(7) . . ?
C11_1 C10_1 H10_1 120.3 . . ?
C9_1 C10_1 H10_1 120.3 . . ?
C12_1 C11_1 C10_1 119.5(7) . . ?
C12_1 C11_1 H11_1 120.3 . . ?
C10_1 C11_1 H11_1 120.3 . . ?
C11_1 C12_1 C7_1 121.0(7) . . ?
C11_1 C12_1 H12_1 119.5 . . ?
C7_1 C12_1 H12_1 119.5 . . ?
C14_1 C13_1 P1_1 112.2(4) . . ?
C14_1 C13_1 H13A_1 109.2 . . ?
P1_1 C13_1 H13A_1 109.2 . . ?
C14_1 C13_1 H13B_1 109.2 . . ?
P1_1 C13_1 H13B_1 109.2 . . ?
H13A_1 C13_1 H13B_1 107.9 . . ?
N1_1 C14_1 C15_1 113.6(5) . . ?
N1_1 C14_1 C13_1 109.3(5) . . ?
C15_1 C14_1 C13_1 113.2(5) . . ?
N1_1 C14_1 H14_1 106.7 . . ?
C15_1 C14_1 H14_1 106.7 . . ?
C13_1 C14_1 H14_1 106.7 . . ?
C16_1 C15_1 C20_1 117.4(6) . . ?
C16_1 C15_1 C14_1 118.9(6) . . ?
C20_1 C15_1 C14_1 123.7(6) . . ?
C15_1 C16_1 C17_1 123.8(6) . . ?
C15_1 C16_1 H16_1 118.1 . . ?
C17_1 C16_1 H16_1 118.1 . . ?
C16_1 C17_1 C18_1 116.5(6) . . ?
C16_1 C17_1 H17_1 121.7 . . ?
C18_1 C17_1 H17_1 121.7 . . ?
O3_1 C18_1 C19_1 117.5(7) . . ?
O3_1 C18_1 C17_1 122.1(6) . . ?
C19_1 C18_1 C17_1 120.2(6) . . ?
C20_1 C19_1 C18_1 120.6(7) . . ?
C20_1 C19_1 H19_1 119.7 . . ?
C18_1 C19_1 H19_1 119.7 . . ?
C19_1 C20_1 C15_1 121.4(6) . . ?
C19_1 C20_1 H20_1 119.3 . . ?
C15_1 C20_1 H20_1 119.3 . . ?
O3_1 C21_1 H21A_1 109.5 . . ?
O3_1 C21_1 H21B_1 109.5 . . ?
H21A_1 C21_1 H21B_1 109.5 . . ?
O3_1 C21_1 H21C_1 109.5 . . ?
H21A_1 C21_1 H21C_1 109.5 . . ?
H21B_1 C21_1 H21C_1 109.5 . . ?
O2_1 C22_1 N1_1 122.9(6) . . ?
O2_1 C22_1 C23_1 118.8(6) . . ?
N1_1 C22_1 C23_1 118.3(6) . . ?
C28_1 C23_1 C24_1 119.3(6) . . ?
C28_1 C23_1 C22_1 122.5(6) . . ?
C24_1 C23_1 C22_1 118.1(6) . . ?
C25_1 C24_1 C23_1 118.9(8) . . ?
C25_1 C24_1 H24_1 120.5 . . ?
C23_1 C24_1 H24_1 120.5 . . ?
C26_1 C25_1 C24_1 122.1(8) . . ?
C26_1 C25_1 H25_1 118.9 . . ?
C24_1 C25_1 H25_1 118.9 . . ?
C25_1 C26_1 C27_1 120.8(8) . . ?
C25_1 C26_1 H26_1 119.6 . . ?
C27_1 C26_1 H26_1 119.6 . . ?
C26_1 C27_1 C28_1 117.9(8) . . ?
C26_1 C27_1 H27_1 121.1 . . ?
C28_1 C27_1 H27_1 121.1 . . ?
C23_1 C28_1 C27_1 120.9(7) . . ?
C23_1 C28_1 H28_1 119.5 . . ?
C27_1 C28_1 H28_1 119.5 . . ?
O1_2 P1_2 C7_2 114.6(3) . . ?
O1_2 P1_2 C13_2 111.5(3) . . ?
C7_2 P1_2 C13_2 105.8(3) . . ?
O1_2 P1_2 C1_2 111.1(3) . . ?
C7_2 P1_2 C1_2 103.2(4) . . ?
C13_2 P1_2 C1_2 110.2(3) . . ?
O1_2 P1_2 C7'_2 106.2(5) . . ?
C7_2 P1_2 C7'_2 9.7(6) . . ?
C13_2 P1_2 C7'_2 106.0(5) . . ?
C1_2 P1_2 C7'_2 111.7(5) . . ?
C18_2 O3_2 C21_2 117.7(6) . . ?
C22_2 N1_2 C14_2 123.2(6) . . ?
C22_2 N1_2 H1_2 118.4 . . ?
C14_2 N1_2 H1_2 118.4 . . ?
C6_2 C1_2 C2_2 119.5(7) . . ?
C6_2 C1_2 P1_2 118.3(6) . . ?
C2_2 C1_2 P1_2 122.0(5) . . ?
C3_2 C2_2 C1_2 119.7(7) . . ?
C3_2 C2_2 H2_2 120.2 . . ?
C1_2 C2_2 H2_2 120.2 . . ?
C4_2 C3_2 C2_2 121.0(7) . . ?
C4_2 C3_2 H3_2 119.5 . . ?
C2_2 C3_2 H3_2 119.5 . . ?
C3_2 C4_2 C5_2 118.8(7) . . ?
C3_2 C4_2 H4_2 120.6 . . ?
C5_2 C4_2 H4_2 120.6 . . ?
C6_2 C5_2 C4_2 120.0(8) . . ?
C6_2 C5_2 H5_2 120.0 . . ?
C4_2 C5_2 H5_2 120.0 . . ?
C5_2 C6_2 C1_2 121.1(8) . . ?
C5_2 C6_2 H6_2 119.4 . . ?
C1_2 C6_2 H6_2 119.4 . . ?
C8_2 C7_2 C12_2 120.0 . . ?
C8_2 C7_2 P1_2 123.4(5) . . ?
C12_2 C7_2 P1_2 116.5(5) . . ?
C9_2 C8_2 C7_2 120.0 . . ?
C9_2 C8_2 H8_2 120.0 . . ?
C7_2 C8_2 H8_2 120.0 . . ?
C8_2 C9_2 C10_2 120.0 . . ?
C8_2 C9_2 H9_2 120.0 . . ?
C10_2 C9_2 H9_2 120.0 . . ?
C11_2 C10_2 C9_2 120.0 . . ?
C11_2 C10_2 H10_2 120.0 . . ?
C9_2 C10_2 H10_2 120.0 . . ?
C10_2 C11_2 C12_2 120.0 . . ?
C10_2 C11_2 H11_2 120.0 . . ?
C12_2 C11_2 H11_2 120.0 . . ?
C11_2 C12_2 C7_2 120.0 . . ?
C11_2 C12_2 H12_2 120.0 . . ?
C7_2 C12_2 H12_2 120.0 . . ?
C8'_2 C7'_2 C12'_2 120.0 . . ?
C8'_2 C7'_2 P1_2 120.6(8) . . ?
C12'_2 C7'_2 P1_2 119.2(8) . . ?
C9'_2 C8'_2 C7'_2 120.0 . . ?
C9'_2 C8'_2 H8'_2 120.0 . . ?
C7'_2 C8'_2 H8'_2 120.0 . . ?
C8'_2 C9'_2 C10'_2 120.0 . . ?
C8'_2 C9'_2 H9'_2 120.0 . . ?
C10'_2 C9'_2 H9'_2 120.0 . . ?
C11'_2 C10'_2 C9'_2 120.0 . . ?
C11'_2 C10'_2 H10'_2 120.0 . . ?
C9'_2 C10'_2 H10'_2 120.0 . . ?
C10'_2 C11'_2 C12'_2 120.0 . . ?
C10'_2 C11'_2 H11'_2 120.0 . . ?
C12'_2 C11'_2 H11'_2 120.0 . . ?
C11'_2 C12'_2 C7'_2 120.0 . . ?
C11'_2 C12'_2 H12'_2 120.0 . . ?
C7'_2 C12'_2 H12'_2 120.0 . . ?
C14_2 C13_2 P1_2 111.8(4) . . ?
C14_2 C13_2 H13A_2 109.3 . . ?
P1_2 C13_2 H13A_2 109.3 . . ?
C14_2 C13_2 H13B_2 109.3 . . ?
P1_2 C13_2 H13B_2 109.3 . . ?
H13A_2 C13_2 H13B_2 107.9 . . ?
N1_2 C14_2 C15_2 110.6(5) . . ?
N1_2 C14_2 C13_2 110.3(5) . . ?
C15_2 C14_2 C13_2 114.8(5) . . ?
N1_2 C14_2 H14_2 106.9 . . ?
C15_2 C14_2 H14_2 106.9 . . ?
C13_2 C14_2 H14_2 106.9 . . ?
C20_2 C15_2 C16_2 118.1(6) . . ?
C20_2 C15_2 C14_2 123.8(6) . . ?
C16_2 C15_2 C14_2 118.1(6) . . ?
C15_2 C16_2 C17_2 121.7(7) . . ?
C15_2 C16_2 H16_2 119.2 . . ?
C17_2 C16_2 H16_2 119.2 . . ?
C18_2 C17_2 C16_2 119.6(7) . . ?
C18_2 C17_2 H17_2 120.2 . . ?
C16_2 C17_2 H17_2 120.2 . . ?
C17_2 C18_2 O3_2 125.7(7) . . ?
C17_2 C18_2 C19_2 119.6(6) . . ?
O3_2 C18_2 C19_2 114.7(6) . . ?
C18_2 C19_2 C20_2 119.7(7) . . ?
C18_2 C19_2 H19_2 120.2 . . ?
C20_2 C19_2 H19_2 120.2 . . ?
C15_2 C20_2 C19_2 121.3(7) . . ?
C15_2 C20_2 H20_2 119.3 . . ?
C19_2 C20_2 H20_2 119.3 . . ?
O3_2 C21_2 H21A_2 109.5 . . ?
O3_2 C21_2 H21B_2 109.5 . . ?
H21A_2 C21_2 H21B_2 109.5 . . ?
O3_2 C21_2 H21C_2 109.5 . . ?
H21A_2 C21_2 H21C_2 109.5 . . ?
H21B_2 C21_2 H21C_2 109.5 . . ?
O2_2 C22_2 N1_2 122.2(8) . . ?
O2_2 C22_2 C23_2 117.7(8) . . ?
N1_2 C22_2 C23_2 119.6(8) . . ?
O2_2 C22_2 C23'_2 123.8(8) . . ?
N1_2 C22_2 C23'_2 113.9(7) . . ?
C23_2 C22_2 C23'_2 8.2(6) . . ?
C24_2 C23_2 C28_2 120.0 . . ?
C24_2 C23_2 C22_2 117.1(7) . . ?
C28_2 C23_2 C22_2 121.4(7) . . ?
C23_2 C24_2 C25_2 120.0 . . ?
C23_2 C24_2 H24_2 120.0 . . ?
C25_2 C24_2 H24_2 120.0 . . ?
C24_2 C25_2 C26_2 120.0 . . ?
C24_2 C25_2 H25_2 120.0 . . ?
C26_2 C25_2 H25_2 120.0 . . ?
C27_2 C26_2 C25_2 120.0 . . ?
C27_2 C26_2 H26_2 120.0 . . ?
C25_2 C26_2 H26_2 120.0 . . ?
C26_2 C27_2 C28_2 120.0 . . ?
C26_2 C27_2 H27_2 120.0 . . ?
C28_2 C27_2 H27_2 120.0 . . ?
C27_2 C28_2 C23_2 120.0 . . ?
C27_2 C28_2 H28_2 120.0 . . ?
C23_2 C28_2 H28_2 120.0 . . ?
C24'_2 C23'_2 C28'_2 120.0 . . ?
C24'_2 C23'_2 C22_2 119.2(7) . . ?
C28'_2 C23'_2 C22_2 120.7(7) . . ?
C25'_2 C24'_2 C23'_2 120.0 . . ?
C25'_2 C24'_2 H24'_2 120.0 . . ?
C23'_2 C24'_2 H24'_2 120.0 . . ?
C24'_2 C25'_2 C26'_2 120.0 . . ?
C24'_2 C25'_2 H25'_2 120.0 . . ?
C26'_2 C25'_2 H25'_2 120.0 . . ?
C27'_2 C26'_2 C25'_2 120.0 . . ?
C27'_2 C26'_2 H26'_2 120.0 . . ?
C25'_2 C26'_2 H26'_2 120.0 . . ?
C26'_2 C27'_2 C28'_2 120.0 . . ?
C26'_2 C27'_2 H27'_2 120.0 . . ?
C28'_2 C27'_2 H27'_2 120.0 . . ?
C27'_2 C28'_2 C23'_2 120.0 . . ?
C27'_2 C28'_2 H28'_2 120.0 . . ?
C23'_2 C28'_2 H28'_2 120.0 . . ?

loop_
_geom_bond_atom_site_label_1
_geom_bond_atom_site_label_2
_geom_bond_distance
_geom_bond_site_symmetry_2
_geom_bond_publ_flag
P1_1 O1_1 1.495(4) . ?
P1_1 C7_1 1.793(6) . ?
P1_1 C1_1 1.798(6) . ?
P1_1 C13_1 1.816(6) . ?
O2_1 C22_1 1.225(8) . ?
O3_1 C18_1 1.383(7) . ?
O3_1 C21_1 1.420(8) . ?
N1_1 C22_1 1.329(8) . ?
N1_1 C14_1 1.458(8) . ?
N1_1 H1_1 0.8800 . ?
C1_1 C2_1 1.387(9) . ?
C1_1 C6_1 1.396(9) . ?
C2_1 C3_1 1.391(9) . ?
C2_1 H2_1 0.9500 . ?
C3_1 C4_1 1.388(10) . ?
C3_1 H3_1 0.9500 . ?
C4_1 C5_1 1.350(10) . ?
C4_1 H4_1 0.9500 . ?
C5_1 C6_1 1.380(9) . ?
C5_1 H5_1 0.9500 . ?
C6_1 H6_1 0.9500 . ?
C7_1 C8_1 1.401(9) . ?
C7_1 C12_1 1.409(9) . ?
C8_1 C9_1 1.350(9) . ?
C8_1 H8_1 0.9500 . ?
C9_1 C10_1 1.389(10) . ?
C9_1 H9_1 0.9500 . ?
C10_1 C11_1 1.384(11) . ?
C10_1 H10_1 0.9500 . ?
C11_1 C12_1 1.376(9) . ?
C11_1 H11_1 0.9500 . ?
C12_1 H12_1 0.9500 . ?
C13_1 C14_1 1.548(8) . ?
C13_1 H13A_1 0.9900 . ?
C13_1 H13B_1 0.9900 . ?
C14_1 C15_1 1.510(8) . ?
C14_1 H14_1 1.0000 . ?
C15_1 C16_1 1.385(8) . ?
C15_1 C20_1 1.399(9) . ?
C16_1 C17_1 1.389(8) . ?
C16_1 H16_1 0.9500 . ?
C17_1 C18_1 1.428(10) . ?
C17_1 H17_1 0.9500 . ?
C18_1 C19_1 1.388(9) . ?
C19_1 C20_1 1.365(9) . ?
C19_1 H19_1 0.9500 . ?
C20_1 H20_1 0.9500 . ?
C21_1 H21A_1 0.9800 . ?
C21_1 H21B_1 0.9800 . ?
C21_1 H21C_1 0.9800 . ?
C22_1 C23_1 1.500(9) . ?
C23_1 C28_1 1.378(9) . ?
C23_1 C24_1 1.392(10) . ?
C24_1 C25_1 1.378(11) . ?
C24_1 H24_1 0.9500 . ?
C25_1 C26_1 1.341(12) . ?
C25_1 H25_1 0.9500 . ?
C26_1 C27_1 1.386(12) . ?
C26_1 H26_1 0.9500 . ?
C27_1 C28_1 1.408(10) . ?
C27_1 H27_1 0.9500 . ?
C28_1 H28_1 0.9500 . ?
P1_2 O1_2 1.495(5) . ?
P1_2 C7_2 1.779(6) . ?
P1_2 C13_2 1.797(6) . ?
P1_2 C1_2 1.811(7) . ?
P1_2 C7'_2 1.852(9) . ?
O2_2 C22_2 1.244(9) . ?
O3_2 C18_2 1.376(8) . ?
O3_2 C21_2 1.428(8) . ?
N1_2 C22_2 1.332(8) . ?
N1_2 C14_2 1.441(8) . ?
N1_2 H1_2 0.8800 . ?
C1_2 C6_2 1.368(9) . ?
C1_2 C2_2 1.387(10) . ?
C2_2 C3_2 1.384(10) . ?
C2_2 H2_2 0.9500 . ?
C3_2 C4_2 1.369(10) . ?
C3_2 H3_2 0.9500 . ?
C4_2 C5_2 1.404(11) . ?
C4_2 H4_2 0.9500 . ?
C5_2 C6_2 1.366(10) . ?
C5_2 H5_2 0.9500 . ?
C6_2 H6_2 0.9500 . ?
C7_2 C8_2 1.3900 . ?
C7_2 C12_2 1.3900 . ?
C8_2 C9_2 1.3900 . ?
C8_2 H8_2 0.9500 . ?
C9_2 C10_2 1.3900 . ?
C9_2 H9_2 0.9500 . ?
C10_2 C11_2 1.3900 . ?
C10_2 H10_2 0.9500 . ?
C11_2 C12_2 1.3900 . ?
C11_2 H11_2 0.9500 . ?
C12_2 H12_2 0.9500 . ?
C7'_2 C8'_2 1.3900 . ?
C7'_2 C12'_2 1.3900 . ?
C8'_2 C9'_2 1.3900 . ?
C8'_2 H8'_2 0.9500 . ?
C9'_2 C10'_2 1.3900 . ?
C9'_2 H9'_2 0.9500 . ?
C10'_2 C11'_2 1.3900 . ?
C10'_2 H10'_2 0.9500 . ?
C11'_2 C12'_2 1.3900 . ?
C11'_2 H11'_2 0.9500 . ?
C12'_2 H12'_2 0.9500 . ?
C13_2 C14_2 1.546(8) . ?
C13_2 H13A_2 0.9900 . ?
C13_2 H13B_2 0.9900 . ?
C14_2 C15_2 1.535(9) . ?
C14_2 H14_2 1.0000 . ?
C15_2 C20_2 1.364(9) . ?
C15_2 C16_2 1.377(9) . ?
C16_2 C17_2 1.384(9) . ?
C16_2 H16_2 0.9500 . ?
C17_2 C18_2 1.371(10) . ?
C17_2 H17_2 0.9500 . ?
C18_2 C19_2 1.381(9) . ?
C19_2 C20_2 1.390(10) . ?
C19_2 H19_2 0.9500 . ?
C20_2 H20_2 0.9500 . ?
C21_2 H21A_2 0.9800 . ?
C21_2 H21B_2 0.9800 . ?
C21_2 H21C_2 0.9800 . ?
C22_2 C23_2 1.473(9) . ?
C22_2 C23'_2 1.478(9) . ?
C23_2 C24_2 1.3900 . ?
C23_2 C28_2 1.3900 . ?
C24_2 C25_2 1.3900 . ?
C24_2 H24_2 0.9500 . ?
C25_2 C26_2 1.3900 . ?
C25_2 H25_2 0.9500 . ?
C26_2 C27_2 1.3900 . ?
C26_2 H26_2 0.9500 . ?
C27_2 C28_2 1.3900 . ?
C27_2 H27_2 0.9500 . ?
C28_2 H28_2 0.9500 . ?
C23'_2 C24'_2 1.3900 . ?
C23'_2 C28'_2 1.3900 . ?
C24'_2 C25'_2 1.3900 . ?
C24'_2 H24'_2 0.9500 . ?
C25'_2 C26'_2 1.3900 . ?
C25'_2 H25'_2 0.9500 . ?
C26'_2 C27'_2 1.3900 . ?
C26'_2 H26'_2 0.9500 . ?
C27'_2 C28'_2 1.3900 . ?
C27'_2 H27'_2 0.9500 . ?
C28'_2 H28'_2 0.9500 . ?

loop_
_geom_torsion_atom_site_label_1
_geom_torsion_atom_site_label_2
_geom_torsion_atom_site_label_3
_geom_torsion_atom_site_label_4
_geom_torsion
_geom_torsion_site_symmetry_1
_geom_torsion_site_symmetry_2
_geom_torsion_site_symmetry_3
_geom_torsion_site_symmetry_4
_geom_torsion_publ_flag
O1_1 P1_1 C1_1 C2_1 156.4(5) . . . . ?
C7_1 P1_1 C1_1 C2_1 -80.0(6) . . . . ?
C13_1 P1_1 C1_1 C2_1 35.7(6) . . . . ?
O1_1 P1_1 C1_1 C6_1 -25.8(6) . . . . ?
C7_1 P1_1 C1_1 C6_1 97.8(5) . . . . ?
C13_1 P1_1 C1_1 C6_1 -146.4(5) . . . . ?
C6_1 C1_1 C2_1 C3_1 2.5(10) . . . . ?
P1_1 C1_1 C2_1 C3_1 -179.6(5) . . . . ?
C1_1 C2_1 C3_1 C4_1 -1.6(11) . . . . ?
C2_1 C3_1 C4_1 C5_1 1.1(11) . . . . ?
C3_1 C4_1 C5_1 C6_1 -1.5(11) . . . . ?
C4_1 C5_1 C6_1 C1_1 2.4(10) . . . . ?
C2_1 C1_1 C6_1 C5_1 -2.9(9) . . . . ?
P1_1 C1_1 C6_1 C5_1 179.2(5) . . . . ?
O1_1 P1_1 C7_1 C8_1 -173.5(5) . . . . ?
C1_1 P1_1 C7_1 C8_1 62.8(6) . . . . ?
C13_1 P1_1 C7_1 C8_1 -50.3(6) . . . . ?
O1_1 P1_1 C7_1 C12_1 7.5(6) . . . . ?
C1_1 P1_1 C7_1 C12_1 -116.2(5) . . . . ?
C13_1 P1_1 C7_1 C12_1 130.7(5) . . . . ?
C12_1 C7_1 C8_1 C9_1 -0.3(10) . . . . ?
P1_1 C7_1 C8_1 C9_1 -179.3(5) . . . . ?
C7_1 C8_1 C9_1 C10_1 1.1(11) . . . . ?
C8_1 C9_1 C10_1 C11_1 -1.3(11) . . . . ?
C9_1 C10_1 C11_1 C12_1 0.6(11) . . . . ?
C10_1 C11_1 C12_1 C7_1 0.2(10) . . . . ?
C8_1 C7_1 C12_1 C11_1 -0.4(9) . . . . ?
P1_1 C7_1 C12_1 C11_1 178.7(5) . . . . ?
O1_1 P1_1 C13_1 C14_1 39.0(5) . . . . ?
C7_1 P1_1 C13_1 C14_1 -84.7(5) . . . . ?
C1_1 P1_1 C13_1 C14_1 160.3(4) . . . . ?
C22_1 N1_1 C14_1 C15_1 -96.1(7) . . . . ?
C22_1 N1_1 C14_1 C13_1 136.4(6) . . . . ?
P1_1 C13_1 C14_1 N1_1 -154.6(4) . . . . ?
P1_1 C13_1 C14_1 C15_1 77.7(6) . . . . ?
N1_1 C14_1 C15_1 C16_1 141.7(6) . . . . ?
C13_1 C14_1 C15_1 C16_1 -92.9(7) . . . . ?
N1_1 C14_1 C15_1 C20_1 -37.6(9) . . . . ?
C13_1 C14_1 C15_1 C20_1 87.9(7) . . . . ?
C20_1 C15_1 C16_1 C17_1 -2.2(9) . . . . ?
C14_1 C15_1 C16_1 C17_1 178.5(6) . . . . ?
C15_1 C16_1 C17_1 C18_1 1.8(9) . . . . ?
C21_1 O3_1 C18_1 C19_1 -177.7(7) . . . . ?
C21_1 O3_1 C18_1 C17_1 7.1(10) . . . . ?
C16_1 C17_1 C18_1 O3_1 175.5(6) . . . . ?
C16_1 C17_1 C18_1 C19_1 0.4(10) . . . . ?
O3_1 C18_1 C19_1 C20_1 -177.6(7) . . . . ?
C17_1 C18_1 C19_1 C20_1 -2.3(11) . . . . ?
C18_1 C19_1 C20_1 C15_1 2.0(11) . . . . ?
C16_1 C15_1 C20_1 C19_1 0.2(10) . . . . ?
C14_1 C15_1 C20_1 C19_1 179.5(6) . . . . ?
C14_1 N1_1 C22_1 O2_1 3.0(10) . . . . ?
C14_1 N1_1 C22_1 C23_1 -176.2(6) . . . . ?
O2_1 C22_1 C23_1 C28_1 -153.0(7) . . . . ?
N1_1 C22_1 C23_1 C28_1 26.2(10) . . . . ?
O2_1 C22_1 C23_1 C24_1 23.0(10) . . . . ?
N1_1 C22_1 C23_1 C24_1 -157.8(6) . . . . ?
C28_1 C23_1 C24_1 C25_1 -0.7(11) . . . . ?
C22_1 C23_1 C24_1 C25_1 -176.8(7) . . . . ?
C23_1 C24_1 C25_1 C26_1 1.2(13) . . . . ?
C24_1 C25_1 C26_1 C27_1 0.0(14) . . . . ?
C25_1 C26_1 C27_1 C28_1 -1.6(13) . . . . ?
C24_1 C23_1 C28_1 C27_1 -0.8(11) . . . . ?
C22_1 C23_1 C28_1 C27_1 175.1(7) . . . . ?
C26_1 C27_1 C28_1 C23_1 2.0(12) . . . . ?
O1_2 P1_2 C1_2 C6_2 -3.6(6) . . . . ?
C7_2 P1_2 C1_2 C6_2 119.7(6) . . . . ?
C13_2 P1_2 C1_2 C6_2 -127.6(5) . . . . ?
C7'_2 P1_2 C1_2 C6_2 114.8(7) . . . . ?
O1_2 P1_2 C1_2 C2_2 -178.8(5) . . . . ?
C7_2 P1_2 C1_2 C2_2 -55.6(6) . . . . ?
C13_2 P1_2 C1_2 C2_2 57.1(6) . . . . ?
C7'_2 P1_2 C1_2 C2_2 -60.5(8) . . . . ?
C6_2 C1_2 C2_2 C3_2 1.3(10) . . . . ?
P1_2 C1_2 C2_2 C3_2 176.5(5) . . . . ?
C1_2 C2_2 C3_2 C4_2 -0.5(11) . . . . ?
C2_2 C3_2 C4_2 C5_2 -0.7(12) . . . . ?
C3_2 C4_2 C5_2 C6_2 0.9(12) . . . . ?
C4_2 C5_2 C6_2 C1_2 -0.1(11) . . . . ?
C2_2 C1_2 C6_2 C5_2 -1.1(10) . . . . ?
P1_2 C1_2 C6_2 C5_2 -176.5(6) . . . . ?
O1_2 P1_2 C7_2 C8_2 -151.4(5) . . . . ?
C13_2 P1_2 C7_2 C8_2 -28.2(6) . . . . ?
C1_2 P1_2 C7_2 C8_2 87.6(5) . . . . ?
C7'_2 P1_2 C7_2 C8_2 -121(4) . . . . ?
O1_2 P1_2 C7_2 C12_2 24.0(6) . . . . ?
C13_2 P1_2 C7_2 C12_2 147.2(4) . . . . ?
C1_2 P1_2 C7_2 C12_2 -97.0(5) . . . . ?
C7'_2 P1_2 C7_2 C12_2 55(4) . . . . ?
C12_2 C7_2 C8_2 C9_2 0.0 . . . . ?
P1_2 C7_2 C8_2 C9_2 175.2(7) . . . . ?
C7_2 C8_2 C9_2 C10_2 0.0 . . . . ?
C8_2 C9_2 C10_2 C11_2 0.0 . . . . ?
C9_2 C10_2 C11_2 C12_2 0.0 . . . . ?
C10_2 C11_2 C12_2 C7_2 0.0 . . . . ?
C8_2 C7_2 C12_2 C11_2 0.0 . . . . ?
P1_2 C7_2 C12_2 C11_2 -175.5(7) . . . . ?
O1_2 P1_2 C7'_2 C8'_2 -177.3(7) . . . . ?
C7_2 P1_2 C7'_2 C8'_2 32(4) . . . . ?
C13_2 P1_2 C7'_2 C8'_2 -58.7(8) . . . . ?
C1_2 P1_2 C7'_2 C8'_2 61.4(8) . . . . ?
O1_2 P1_2 C7'_2 C12'_2 8.5(9) . . . . ?
C7_2 P1_2 C7'_2 C12'_2 -142(4) . . . . ?
C13_2 P1_2 C7'_2 C12'_2 127.2(8) . . . . ?
C1_2 P1_2 C7'_2 C12'_2 -112.8(8) . . . . ?
C12'_2 C7'_2 C8'_2 C9'_2 0.0 . . . . ?
P1_2 C7'_2 C8'_2 C9'_2 -174.1(10) . . . . ?
C7'_2 C8'_2 C9'_2 C10'_2 0.0 . . . . ?
C8'_2 C9'_2 C10'_2 C11'_2 0.0 . . . . ?
C9'_2 C10'_2 C11'_2 C12'_2 0.0 . . . . ?
C10'_2 C11'_2 C12'_2 C7'_2 0.0 . . . . ?
C8'_2 C7'_2 C12'_2 C11'_2 0.0 . . . . ?
P1_2 C7'_2 C12'_2 C11'_2 174.2(10) . . . . ?
O1_2 P1_2 C13_2 C14_2 -48.0(5) . . . . ?
C7_2 P1_2 C13_2 C14_2 -173.2(5) . . . . ?
C1_2 P1_2 C13_2 C14_2 75.9(5) . . . . ?
C7'_2 P1_2 C13_2 C14_2 -163.1(6) . . . . ?
C22_2 N1_2 C14_2 C15_2 -112.9(7) . . . . ?
C22_2 N1_2 C14_2 C13_2 119.0(6) . . . . ?
P1_2 C13_2 C14_2 N1_2 -72.6(6) . . . . ?
P1_2 C13_2 C14_2 C15_2 161.7(4) . . . . ?
N1_2 C14_2 C15_2 C20_2 -123.3(7) . . . . ?
C13_2 C14_2 C15_2 C20_2 2.3(9) . . . . ?
N1_2 C14_2 C15_2 C16_2 56.0(8) . . . . ?
C13_2 C14_2 C15_2 C16_2 -178.4(6) . . . . ?
C20_2 C15_2 C16_2 C17_2 -1.1(11) . . . . ?
C14_2 C15_2 C16_2 C17_2 179.5(6) . . . . ?
C15_2 C16_2 C17_2 C18_2 0.6(11) . . . . ?
C16_2 C17_2 C18_2 O3_2 179.4(7) . . . . ?
C16_2 C17_2 C18_2 C19_2 0.2(11) . . . . ?
C21_2 O3_2 C18_2 C17_2 3.5(11) . . . . ?
C21_2 O3_2 C18_2 C19_2 -177.3(7) . . . . ?
C17_2 C18_2 C19_2 C20_2 -0.4(11) . . . . ?
O3_2 C18_2 C19_2 C20_2 -179.7(7) . . . . ?
C16_2 C15_2 C20_2 C19_2 0.9(11) . . . . ?
C14_2 C15_2 C20_2 C19_2 -179.8(7) . . . . ?
C18_2 C19_2 C20_2 C15_2 -0.1(12) . . . . ?
C14_2 N1_2 C22_2 O2_2 1.8(11) . . . . ?
C14_2 N1_2 C22_2 C23_2 174.6(7) . . . . ?
C14_2 N1_2 C22_2 C23'_2 -178.9(7) . . . . ?
O2_2 C22_2 C23_2 C24_2 -146.8(7) . . . . ?
N1_2 C22_2 C23_2 C24_2 40.1(9) . . . . ?
C23'_2 C22_2 C23_2 C24_2 -7(4) . . . . ?
O2_2 C22_2 C23_2 C28_2 19.5(11) . . . . ?
N1_2 C22_2 C23_2 C28_2 -153.5(6) . . . . ?
C23'_2 C22_2 C23_2 C28_2 159(5) . . . . ?
C28_2 C23_2 C24_2 C25_2 0.0 . . . . ?
C22_2 C23_2 C24_2 C25_2 166.6(9) . . . . ?
C23_2 C24_2 C25_2 C26_2 0.0 . . . . ?
C24_2 C25_2 C26_2 C27_2 0.0 . . . . ?
C25_2 C26_2 C27_2 C28_2 0.0 . . . . ?
C26_2 C27_2 C28_2 C23_2 0.0 . . . . ?
C24_2 C23_2 C28_2 C27_2 0.0 . . . . ?
C22_2 C23_2 C28_2 C27_2 -166.0(10) . . . . ?
O2_2 C22_2 C23'_2 C24'_2 142.2(8) . . . . ?
N1_2 C22_2 C23'_2 C24'_2 -37.1(10) . . . . ?
C23_2 C22_2 C23'_2 C24'_2 99(5) . . . . ?
O2_2 C22_2 C23'_2 C28'_2 -34.0(12) . . . . ?
N1_2 C22_2 C23'_2 C28'_2 146.7(7) . . . . ?
C23_2 C22_2 C23'_2 C28'_2 -78(5) . . . . ?
C28'_2 C23'_2 C24'_2 C25'_2 0.0 . . . . ?
C22_2 C23'_2 C24'_2 C25'_2 -176.2(11) . . . . ?
C23'_2 C24'_2 C25'_2 C26'_2 0.0 . . . . ?
C24'_2 C25'_2 C26'_2 C27'_2 0.0 . . . . ?
C25'_2 C26'_2 C27'_2 C28'_2 0.0 . . . . ?
C26'_2 C27'_2 C28'_2 C23'_2 0.0 . . . . ?
C24'_2 C23'_2 C28'_2 C27'_2 0.0 . . . . ?
C22_2 C23'_2 C28'_2 C27'_2 176.2(11) . . . . ?
